data_7134652
loop_
_publ_author_name
'Skonieczny, Kamil'
'Kielesi\'nski, \/Lukasz'
'Grzybowski, Marek'
'Gryko, Daniel T.'

_publ_section_title
;
 Polysubstitution of dipyrrolonaphthyridinediones as a potent strategy
 towards strongly emitting fluorophores
;
_journal_issue 55
_journal_name_full 'Chemical Communications'
_journal_page_first 10178
_journal_page_last 10181
_journal_paper_doi 10.1039/D5CC01880C
_journal_volume 61
_journal_year 2025
_chemical_formula_moiety 'C28 H34 I2 N2 O2'
_chemical_formula_sum 'C28 H34 I2 N2 O2'
_chemical_formula_weight 684.37
_chemical_name_systematic LKI1087-10
_space_group_crystal_system monoclinic
_space_group_IT_number 15
_space_group_name_Hall '-C 2yc'
_space_group_name_H-M_alt 'C 1 2/c 1'
_atom_sites_solution_hydrogens geom
_atom_sites_solution_primary dual
_audit_creation_date 2024-12-20
_audit_creation_method
;
Olex2 1.5-ac6-020
(compiled 2024.02.14 svn.r2f8d729c for Rigaku Oxford Diffraction, GUI svn.r6966)
;
_audit_update_record
;
2025-03-25 deposited with the CCDC.	2025-06-04 downloaded from the CCDC.
;
_cell_angle_alpha 90
_cell_angle_beta 101.217(2)
_cell_angle_gamma 90
_cell_formula_units_Z 4
_cell_length_a 31.5672(7)
_cell_length_b 4.64730(10)
_cell_length_c 18.6492(4)
_cell_measurement_reflns_used 10977
_cell_measurement_temperature 100.01(10)
_cell_measurement_theta_max 34.2770
_cell_measurement_theta_min 2.6340
_cell_volume 2683.62(10)
_computing_cell_refinement 'CrysAlisPro 1.171.44.85a (Rigaku OD, 2024)'
_computing_data_collection 'CrysAlisPro system (CCD 44.85a 64-bit (release 11-12-2024))'
_computing_data_reduction 'CrysAlisPro 1.171.44.85a (Rigaku OD, 2024)'
_computing_molecular_graphics 'Olex2 1.5-ac6-020 (Dolomanov et al., 2009)'
_computing_publication_material 'Olex2 1.5-ac6-020 (Dolomanov et al., 2009)'
_computing_structure_refinement 'SHELXL 2018/3 (Sheldrick, 2015)'
_computing_structure_solution 'SHELXT 2018/2 (Sheldrick, 2018)'
_diffrn_ambient_environment N~2~
_diffrn_ambient_temperature 100.01(10)
_diffrn_detector 'Hybrid Pixel Array Detector'
_diffrn_detector_area_resol_mean 10.0000
_diffrn_detector_type 'HyPix-Arc 150'
_diffrn_measured_fraction_theta_full 0.998
_diffrn_measured_fraction_theta_max 0.950
_diffrn_measurement_details
;
List of Runs (angles in degrees, time in seconds):

  # Type    Start    End  Width  t~exp~   \w     \q     \k     \f   Frames
#--------------------------------------------------------------------------
  1  \w    -49.00 -23.00   0.50  200.00    --   -2.00 -38.00  73.36   52
  2  \w     19.00  45.00   0.50  200.00    --   -2.00  41.00-157.80   52
  3  \w    -49.00 -23.00   0.50  200.00    --   -2.00 -37.00  47.69   52
  4  \w     19.00  45.00   0.50  200.00    --   -2.00  41.00 -65.83   52
  5  \w    -49.00 -23.00   0.50  200.00    --   -2.00 -37.00-140.23   52
  6  \w    -49.00 -23.00   0.50  200.00    --   -2.00 -38.00 -23.25   52
  7  \w    -49.00 -23.00   0.50  200.00    --   -2.00 -36.00   3.24   52
  8  \w    -36.00  -9.00   0.50  200.00    --    2.00 -72.00  45.28   54
  9  \w    -49.00 -23.00   0.50  200.00    --   -2.00 -39.00 -77.30   52
 10  \w    -43.00 -17.00   0.50  200.00    --   -2.04 -64.00-142.80   52
 11  \w    -42.00 -16.00   0.50  200.00    --   -2.04 -67.00  -9.77   52
 12  \w     19.00  45.00   0.50  200.00    --   -2.04  40.00 152.13   52
 13  \w    -40.00 -14.00   0.50  200.00    --   -2.04 -70.00 178.37   52
 14  \w    -43.00 -17.00   0.50  200.00    --    3.76 -42.00 -43.18   52
 15  \w     25.00  51.00   0.50  200.00    --    3.76  41.00 151.22   52
 16  \w     25.00  51.00   0.50  200.00    --    3.76  36.00 -95.74   52
 17  \w     25.00  51.00   0.50  200.00    --    3.76  41.00-139.25   52
 18  \w    -43.00 -17.00   0.50  200.00    --    3.76 -42.00 -87.42   52
 19  \w    -45.00 -20.00   0.50  200.00    --    2.00 -36.00 113.33   50
;
_diffrn_measurement_device 'four-circle diffractometer'
_diffrn_measurement_device_type 'XtaLAB Synergy, Dualflex, HyPix-Arc 150'
_diffrn_measurement_method '\w scans'
_diffrn_orient_matrix_type 'CrysAlisPro convention (1999,Acta A55,543-557)'
_diffrn_orient_matrix_UB_11 0.0131411000
_diffrn_orient_matrix_UB_12 -0.0150589000
_diffrn_orient_matrix_UB_13 -0.0265967000
_diffrn_orient_matrix_UB_21 -0.0156431000
_diffrn_orient_matrix_UB_22 0.0748706000
_diffrn_orient_matrix_UB_23 -0.0257238000
_diffrn_orient_matrix_UB_31 0.0103647000
_diffrn_orient_matrix_UB_32 0.1321761000
_diffrn_orient_matrix_UB_33 0.0115583000
_diffrn_radiation_monochromator mirror
_diffrn_radiation_probe x-ray
_diffrn_radiation_type 'Mo K\a'
_diffrn_radiation_wavelength 0.71073
_diffrn_reflns_av_R_equivalents 0.0491
_diffrn_reflns_av_unetI/netI 0.0385
_diffrn_reflns_Laue_measured_fraction_full 0.998
_diffrn_reflns_Laue_measured_fraction_max 0.950
_diffrn_reflns_limit_h_max 54
_diffrn_reflns_limit_h_min -53
_diffrn_reflns_limit_k_max 6
_diffrn_reflns_limit_k_min -7
_diffrn_reflns_limit_l_max 31
_diffrn_reflns_limit_l_min -31
_diffrn_reflns_number 40165
_diffrn_reflns_point_group_measured_fraction_full 0.998
_diffrn_reflns_point_group_measured_fraction_max 0.950
_diffrn_reflns_theta_full 25.242
_diffrn_reflns_theta_max 37.779
_diffrn_reflns_theta_min 2.356
_diffrn_source 'micro-focus sealed X-ray tube'
_diffrn_source_type 'PhotonJet (Mo) X-ray Source'
_exptl_absorpt_coefficient_mu 2.371
_exptl_absorpt_correction_T_max 1.00000
_exptl_absorpt_correction_T_min 0.95272
_exptl_absorpt_correction_type gaussian
_exptl_absorpt_process_details
;
CrysAlisPro 1.171.44.85a (Rigaku Oxford Diffraction, 2024)
Empirical absorption correction using spherical harmonics,
implemented in SCALE3 ABSPACK scaling algorithm.
;
_exptl_crystal_colour violet
_exptl_crystal_colour_primary violet
_exptl_crystal_density_diffrn 1.694
_exptl_crystal_description needle
_exptl_crystal_F_000 1352
_exptl_crystal_recrystallization_method 'Vapour deposition'
_exptl_crystal_size_max 0.226
_exptl_crystal_size_mid 0.035
_exptl_crystal_size_min 0.018
_refine_diff_density_max 1.450
_refine_diff_density_min -0.871
_refine_diff_density_rms 0.126
_refine_ls_extinction_method none
_refine_ls_goodness_of_fit_ref 0.893
_refine_ls_hydrogen_treatment constr
_refine_ls_matrix_type full
_refine_ls_number_parameters 155
_refine_ls_number_reflns 6814
_refine_ls_number_restraints 0
_refine_ls_restrained_S_all 0.893
_refine_ls_R_factor_all 0.0662
_refine_ls_R_factor_gt 0.0395
_refine_ls_shift/su_max 0.002
_refine_ls_shift/su_mean 0.000
_refine_ls_structure_factor_coef Fsqd
_refine_ls_weighting_details 'w=1/[\s^2^(Fo^2^)+(0.1000P)^2^] where P=(Fo^2^+2Fc^2^)/3'
_refine_ls_weighting_scheme calc
_refine_ls_wR_factor_gt 0.1191
_refine_ls_wR_factor_ref 0.1341
_reflns_Friedel_coverage 0.000
_reflns_number_gt 5043
_reflns_number_total 6814
_reflns_threshold_expression 'I > 2\s(I)'
_cod_data_source_file d5cc01880c3.cif
_cod_data_source_block lki1087_mo_auto
_cod_depositor_comments 'Adding full bibliography for 7134652--7134653.cif.'
_cod_database_code 7134652
_shelx_shelxl_version_number 2018/3
_chemical_oxdiff_formula 'C28 H34N2 O2I2'
_shelx_space_group_comment
;
The symmetry employed for this shelxl refinement is uniquely defined
by the following loop, which should always be used as a source of
symmetry information in preference to the above space-group names.
They are only intended as comments.
;
_shelx_estimated_absorpt_t_max 0.959
_shelx_estimated_absorpt_t_min 0.616
_diffrn_oxdiff_digest_od_ed
;

;
_olex2_refinement_description
;
1. Fixed Uiso
 At 1.2 times of:
  All C(H) groups, All C(H,H) groups
 At 1.5 times of:
  All C(H,H,H) groups
2.a Secondary CH2 refined with riding coordinates:
 C9(H9A,H9B), C10(H10A,H10B), C8(H8A,H8B), C11(H11A,H11B), C12(H12A,H12B),
 C13(H13A,H13B)
2.b Aromatic/amide H refined with riding coordinates:
 C3(H3), C2(H2)
2.c Idealised Me refined as rotating group:
 C14(H14A,H14B,H14C)
;
_olex2_exptl_crystal_mounting_method loop
_olex2_submission_special_instructions 'No special instructions were received'
_oxdiff_exptl_absorpt_empirical_details
;
Empirical correction (ABSPACK) includes:
- Absorption correction using spherical harmonics
- Frame scaling
;
_oxdiff_exptl_absorpt_empirical_full_max 1.231
_oxdiff_exptl_absorpt_empirical_full_min 0.860

loop_
_space_group_symop_operation_xyz
'x, y, z'
'-x, y, -z+1/2'
'x+1/2, y+1/2, z'
'-x+1/2, y+1/2, -z+1/2'
'-x, -y, -z'
'x, -y, z-1/2'
'-x+1/2, -y+1/2, -z'
'x+1/2, -y+1/2, z-1/2'

loop_
_atom_site_label
_atom_site_type_symbol
_atom_site_fract_x
_atom_site_fract_y
_atom_site_fract_z
_atom_site_U_iso_or_equiv
_atom_site_adp_type
_atom_site_occupancy
_atom_site_site_symmetry_order
_atom_site_calc_flag
_atom_site_refinement_flags_posn
_atom_site_refinement_flags_adp
_atom_site_refinement_flags_occupancy
_atom_site_disorder_assembly
_atom_site_disorder_group
I1 I 0.13353(2) 0.52178(4) 0.25540(2) 0.02689(7) Uani 1 1 d . . . . .
O1 O 0.16075(5) 0.8038(4) 0.40689(9) 0.0247(3) Uani 1 1 d . . . . .
N1 N 0.21446(6) 0.5269(4) 0.37973(10) 0.0150(3) Uani 1 1 d . . . . .
C4 C 0.25517(6) 0.3988(5) 0.39856(11) 0.0147(3) Uani 1 1 d . . . . .
C3 C 0.25876(7) 0.2009(5) 0.34481(11) 0.0176(4) Uani 1 1 d . . . . .
H3 H 0.283028 0.081495 0.343528 0.021 Uiso 1 1 calc R U . . .
C1 C 0.19323(7) 0.4069(5) 0.31382(11) 0.0167(3) Uani 1 1 d . . . . .
C6 C 0.27156(6) 0.6858(4) 0.50869(10) 0.0137(3) Uani 1 1 d . . . . .
C7 C 0.19776(7) 0.7250(5) 0.42437(11) 0.0165(3) Uani 1 1 d . . . . .
C2 C 0.21997(7) 0.2070(5) 0.29199(12) 0.0187(4) Uani 1 1 d . . . . .
H2 H 0.213596 0.092694 0.249009 0.022 Uiso 1 1 calc R U . . .
C5 C 0.28453(7) 0.4783(4) 0.46408(12) 0.0142(3) Uani 1 1 d . . . . .
C9 C 0.36138(7) 0.5017(4) 0.44385(14) 0.0175(4) Uani 1 1 d . . . . .
H9A H 0.348923 0.556248 0.392791 0.021 Uiso 1 1 calc R U . . .
H9B H 0.368356 0.680809 0.472431 0.021 Uiso 1 1 calc R U . . .
C10 C 0.40270(6) 0.3307(5) 0.44528(12) 0.0176(4) Uani 1 1 d . . . . .
H10A H 0.395667 0.149896 0.417460 0.021 Uiso 1 1 calc R U . . .
H10B H 0.415467 0.279304 0.496438 0.021 Uiso 1 1 calc R U . . .
C8 C 0.32763(6) 0.3287(4) 0.47569(11) 0.0156(3) Uani 1 1 d . . . . .
H8A H 0.323997 0.136849 0.452240 0.019 Uiso 1 1 calc R U . . .
H8B H 0.338306 0.299939 0.528724 0.019 Uiso 1 1 calc R U . . .
C11 C 0.43576(8) 0.5010(5) 0.41238(15) 0.0205(4) Uani 1 1 d . . . . .
H11A H 0.421294 0.579582 0.364509 0.025 Uiso 1 1 calc R U . . .
H11B H 0.445946 0.665917 0.444780 0.025 Uiso 1 1 calc R U . . .
C12 C 0.47471(7) 0.3254(6) 0.40157(15) 0.0244(4) Uani 1 1 d . . . . .
H12A H 0.464785 0.161908 0.368510 0.029 Uiso 1 1 calc R U . . .
H12B H 0.489270 0.245503 0.449234 0.029 Uiso 1 1 calc R U . . .
C13 C 0.50715(9) 0.5054(6) 0.3693(2) 0.0309(6) Uani 1 1 d . . . . .
H13A H 0.492353 0.588087 0.322085 0.037 Uiso 1 1 calc R U . . .
H13B H 0.517324 0.667019 0.402768 0.037 Uiso 1 1 calc R U . . .
C14 C 0.54603(10) 0.3322(8) 0.3568(2) 0.0467(8) Uani 1 1 d . . . . .
H14A H 0.536296 0.175369 0.322435 0.070 Uiso 1 1 calc R U . . .
H14B H 0.561103 0.251783 0.403437 0.070 Uiso 1 1 calc R U . . .
H14C H 0.565712 0.457925 0.336644 0.070 Uiso 1 1 calc R U . . .

loop_
_atom_site_aniso_label
_atom_site_aniso_U_11
_atom_site_aniso_U_22
_atom_site_aniso_U_33
_atom_site_aniso_U_23
_atom_site_aniso_U_13
_atom_site_aniso_U_12
I1 0.01956(9) 0.03495(11) 0.02441(9) -0.00829(6) -0.00004(6) 0.00340(5)
O1 0.0169(7) 0.0358(10) 0.0211(7) -0.0056(7) 0.0028(6) 0.0088(6)
N1 0.0140(7) 0.0174(8) 0.0148(7) -0.0002(5) 0.0056(6) 0.0016(5)
C4 0.0138(7) 0.0137(8) 0.0183(8) 0.0009(6) 0.0074(6) 0.0005(6)
C3 0.0195(8) 0.0167(9) 0.0194(8) -0.0011(7) 0.0105(7) 0.0014(7)
C1 0.0167(8) 0.0191(9) 0.0155(8) -0.0018(7) 0.0059(6) -0.0017(7)
C6 0.0128(7) 0.0144(8) 0.0153(7) 0.0027(6) 0.0064(6) 0.0024(6)
C7 0.0169(8) 0.0187(9) 0.0152(8) 0.0000(6) 0.0064(6) 0.0026(7)
C2 0.0196(9) 0.0189(9) 0.0192(9) -0.0021(7) 0.0079(7) -0.0020(7)
C5 0.0139(7) 0.0133(8) 0.0179(8) 0.0024(6) 0.0089(6) 0.0003(6)
C9 0.0145(8) 0.0165(9) 0.0239(9) 0.0034(7) 0.0094(7) 0.0034(6)
C10 0.0128(7) 0.0196(9) 0.0220(9) 0.0028(7) 0.0070(7) 0.0038(6)
C8 0.0137(7) 0.0140(8) 0.0207(8) 0.0029(6) 0.0074(6) 0.0029(6)
C11 0.0147(8) 0.0205(10) 0.0284(10) 0.0031(7) 0.0091(8) 0.0026(7)
C12 0.0157(9) 0.0245(11) 0.0353(12) 0.0027(9) 0.0104(8) 0.0039(8)
C13 0.0212(11) 0.0291(13) 0.0472(17) -0.0005(10) 0.0183(12) 0.0009(8)
C14 0.0269(13) 0.0432(18) 0.079(2) -0.0031(17) 0.0320(15) 0.0039(12)

loop_
_atom_type_symbol
_atom_type_description
_atom_type_scat_dispersion_real
_atom_type_scat_dispersion_imag
_atom_type_scat_source
C C 0.0033 0.0016 'International Tables Vol C Tables 4.2.6.8 and 6.1.1.4'
H H 0.0000 0.0000 'International Tables Vol C Tables 4.2.6.8 and 6.1.1.4'
N N 0.0061 0.0033 'International Tables Vol C Tables 4.2.6.8 and 6.1.1.4'
O O 0.0106 0.0060 'International Tables Vol C Tables 4.2.6.8 and 6.1.1.4'
I I -0.4742 1.8119 'International Tables Vol C Tables 4.2.6.8 and 6.1.1.4'

loop_
_geom_angle_atom_site_label_1
_geom_angle_atom_site_label_2
_geom_angle_atom_site_label_3
_geom_angle
_geom_angle_site_symmetry_1
_geom_angle_site_symmetry_3
_geom_angle_publ_flag
C4 N1 C7 124.11(18) . . ?
C1 N1 C4 108.15(17) . . ?
C1 N1 C7 127.55(18) . . ?
N1 C4 C5 121.04(18) . . ?
C3 C4 N1 107.61(18) . . ?
C3 C4 C5 131.35(19) . . ?
C4 C3 C2 108.05(18) . . ?
N1 C1 I1 126.62(15) . . ?
C2 C1 I1 124.98(16) . . ?
C2 C1 N1 108.32(19) . . ?
C6 C6 C7 120.0(2) 7_566 7_566 ?
C5 C6 C6 121.4(2) . 7_566 ?
C5 C6 C7 118.61(18) . 7_566 ?
O1 C7 N1 119.46(19) . . ?
O1 C7 C6 125.60(19) . 7_566 ?
N1 C7 C6 114.93(17) . 7_566 ?
C1 C2 C3 107.87(19) . . ?
C4 C5 C8 114.88(17) . . ?
C6 C5 C4 118.30(18) . . ?
C6 C5 C8 126.8(2) . . ?
C10 C9 C8 112.02(16) . . ?
C9 C10 C11 111.84(17) . . ?
C5 C8 C9 112.13(16) . . ?
C12 C11 C10 114.04(18) . . ?
C11 C12 C13 112.2(2) . . ?
C14 C13 C12 113.0(2) . . ?

loop_
_geom_bond_atom_site_label_1
_geom_bond_atom_site_label_2
_geom_bond_distance
_geom_bond_site_symmetry_2
_geom_bond_publ_flag
I1 C1 2.055(2) . ?
O1 C7 1.207(3) . ?
N1 C4 1.398(3) . ?
N1 C1 1.397(3) . ?
N1 C7 1.411(3) . ?
C4 C3 1.381(3) . ?
C4 C5 1.431(3) . ?
C3 C2 1.415(3) . ?
C1 C2 1.369(3) . ?
C6 C6 1.463(4) 7_566 ?
C6 C7 1.482(3) 7_566 ?
C6 C5 1.387(3) . ?
C5 C8 1.505(3) . ?
C9 C10 1.523(3) . ?
C9 C8 1.542(3) . ?
C10 C11 1.530(3) . ?
C11 C12 1.522(3) . ?
C12 C13 1.534(4) . ?
C13 C14 1.522(4) . ?
